data_2234311
loop_
_publ_author_name
'Kuehne, Martin E.'
'Waterman, Rory'

_publ_section_title
;
 <i>rac</i>-18-Methoxycoronaridine hydrochloride
;
_journal_coeditor_code LD2049
_journal_issue 4
_journal_name_full 'Acta Crystallographica Section E'
_journal_page_first o1041
_journal_paper_doi 10.1107/S1600536812009981
_journal_volume 68
_journal_year 2012
_chemical_formula_iupac 'C22 H29 N2 O3 +, Cl -'
_chemical_formula_moiety 'C22 H29 N2 O3 +, Cl -'
_chemical_formula_sum 'C22 H29 Cl N2 O3'
_chemical_formula_weight 404.92
_chemical_name_common '<i>rac</i>-18-Methoxycoronaridine hydrochloride'
_chemical_name_systematic
;
(1<i>RS</i>,13<i>RS</i>,17<i>SR</i>)-1-(methoxycarbonyl)-17-(2-methoxyethyl)-
3,13-diazapentacyclo[13.3.1.0^2,10^.0^4,9^.0^13,18^]nonadeca-
2(10),4,6,8-tetraen-13-ium chloride
;
_space_group_IT_number 14
_symmetry_cell_setting monoclinic
_symmetry_space_group_name_Hall '-P 2yn'
_symmetry_space_group_name_H-M 'P 1 21/n 1'
_atom_sites_solution_hydrogens geom
_atom_sites_solution_primary direct
_atom_sites_solution_secondary difmap
_audit_creation_method SHELXL-97
_cell_angle_alpha 90.00
_cell_angle_beta 110.221(2)
_cell_angle_gamma 90.00
_cell_formula_units_Z 4
_cell_length_a 9.3692(14)
_cell_length_b 20.161(3)
_cell_length_c 11.6281(18)
_cell_measurement_reflns_used 4279
_cell_measurement_temperature 125(2)
_cell_measurement_theta_max 26.92
_cell_measurement_theta_min 2.53
_cell_volume 2061.1(5)
_computing_cell_refinement 'SAINT  (Bruker, 2007)'
_computing_data_collection 'APEX2 (Bruker, 2007)'
_computing_data_reduction 'SAINT  (Bruker, 2007)'
_computing_molecular_graphics 'SHELXTL (Sheldrick, 2008)'
_computing_publication_material 'SHELXTL (Sheldrick, 2008)'
_computing_structure_refinement 'SHELXL97 (Sheldrick, 2008)'
_computing_structure_solution 'SHELXS97 (Sheldrick, 2008)'
_diffrn_ambient_temperature 125(2)
_diffrn_measured_fraction_theta_full 0.999
_diffrn_measured_fraction_theta_max 0.999
_diffrn_measurement_device_type 'Bruker APEXII CCD'
_diffrn_measurement_method '\f and \w scans'
_diffrn_radiation_monochromator graphite
_diffrn_radiation_source 'fine-focus sealed tube'
_diffrn_radiation_type MoK\a
_diffrn_radiation_wavelength 0.71073
_diffrn_reflns_av_R_equivalents 0.0998
_diffrn_reflns_av_sigmaI/netI 0.0844
_diffrn_reflns_limit_h_max 11
_diffrn_reflns_limit_h_min -11
_diffrn_reflns_limit_k_max 25
_diffrn_reflns_limit_k_min -25
_diffrn_reflns_limit_l_max 14
_diffrn_reflns_limit_l_min -14
_diffrn_reflns_number 22802
_diffrn_reflns_theta_full 26.73
_diffrn_reflns_theta_max 26.73
_diffrn_reflns_theta_min 2.02
_exptl_absorpt_coefficient_mu 0.211
_exptl_absorpt_correction_T_max 0.9825
_exptl_absorpt_correction_T_min 0.9579
_exptl_absorpt_correction_type multi-scan
_exptl_absorpt_process_details '(SADABS; Bruker, 2007)'
_exptl_crystal_colour colourless
_exptl_crystal_density_diffrn 1.305
_exptl_crystal_description plate
_exptl_crystal_F_000 864
_exptl_crystal_size_max 0.21
_exptl_crystal_size_mid 0.17
_exptl_crystal_size_min 0.08
_refine_diff_density_max 0.310
_refine_diff_density_min -0.317
_refine_ls_extinction_method none
_refine_ls_goodness_of_fit_ref 1.007
_refine_ls_hydrogen_treatment mixed
_refine_ls_matrix_type full
_refine_ls_number_parameters 261
_refine_ls_number_reflns 4374
_refine_ls_number_restraints 0
_refine_ls_restrained_S_all 1.007
_refine_ls_R_factor_all 0.1124
_refine_ls_R_factor_gt 0.0526
_refine_ls_shift/su_max 0.000
_refine_ls_shift/su_mean 0.000
_refine_ls_structure_factor_coef Fsqd
_refine_ls_weighting_details 'calc w=1/[\s^2^(Fo^2^)+(0.0445P)^2^+0.8261P] where P=(Fo^2^+2Fc^2^)/3'
_refine_ls_weighting_scheme calc
_refine_ls_wR_factor_gt 0.0991
_refine_ls_wR_factor_ref 0.1181
_reflns_number_gt 2620
_reflns_number_total 4374
_reflns_threshold_expression I>2sigma(I)
_cod_data_source_file ld2049.cif
_cod_data_source_block I
_cod_original_sg_symbol_H-M 'P 21/n'
_cod_database_code 2234311
_cod_database_fobs_code 2234311

loop_
_symmetry_equiv_pos_as_xyz
'x, y, z'
'-x+1/2, y+1/2, -z+1/2'
'-x, -y, -z'
'x-1/2, -y-1/2, z-1/2'

loop_
_atom_site_type_symbol
_atom_site_label
_atom_site_fract_x
_atom_site_fract_y
_atom_site_fract_z
_atom_site_U_iso_or_equiv
_atom_site_adp_type
_atom_site_calc_flag
_atom_site_refinement_flags
_atom_site_occupancy
_atom_site_symmetry_multiplicity
C C2 -0.6298(3) -0.03049(13) 0.2437(2) 0.0159(6) Uani d . 1 1
C C3 -0.3327(3) 0.04266(13) 0.4114(2) 0.0204(6) Uani d . 1 1
H H11A -0.2318 0.0509 0.4745 0.024 Uiso calc R 1 1
H H11B -0.3874 0.0099 0.4441 0.024 Uiso calc R 1 1
C C5 -0.2795(3) -0.05676(13) 0.2987(2) 0.0195(6) Uani d . 1 1
H H10A -0.1936 -0.0632 0.2687 0.023 Uiso calc R 1 1
H H10B -0.2456 -0.0720 0.3849 0.023 Uiso calc R 1 1
C C6 -0.4102(3) -0.10020(13) 0.2237(2) 0.0194(6) Uani d . 1 1
H H12C -0.4299 -0.0918 0.1357 0.023 Uiso calc R 1 1
H H12D -0.3796 -0.1472 0.2402 0.023 Uiso calc R 1 1
C C7 -0.5551(3) -0.08957(13) 0.2490(2) 0.0178(6) Uani d . 1 1
C C8 -0.6388(3) -0.13907(13) 0.2870(2) 0.0177(6) Uani d . 1 1
C C9 -0.6179(3) -0.20695(13) 0.3122(2) 0.0224(6) Uani d . 1 1
H H12A -0.5347 -0.2298 0.3015 0.027 Uiso calc R 1 1
C C10 -0.7204(3) -0.24016(14) 0.3529(3) 0.0268(7) Uani d . 1 1
H H12B -0.7063 -0.2861 0.3714 0.032 Uiso calc R 1 1
C C11 -0.8452(3) -0.20713(14) 0.3674(2) 0.0249(7) Uani d . 1 1
H H11E -0.9144 -0.2313 0.3949 0.030 Uiso calc R 1 1
C C12 -0.8691(3) -0.14076(13) 0.3427(2) 0.0204(6) Uani d . 1 1
H H18A -0.9534 -0.1186 0.3528 0.024 Uiso calc R 1 1
C C13 -0.7655(3) -0.10689(13) 0.3021(2) 0.0179(6) Uani d . 1 1
C C14 -0.4234(3) 0.10731(13) 0.3792(2) 0.0180(6) Uani d . 1 1
H H10C -0.4145 0.1323 0.4557 0.022 Uiso calc R 1 1
C C15 -0.3613(3) 0.14888(13) 0.2976(2) 0.0198(6) Uani d . 1 1
H H19A -0.2491 0.1518 0.3343 0.024 Uiso calc R 1 1
H H19B -0.4034 0.1944 0.2898 0.024 Uiso calc R 1 1
C C16 -0.5960(3) 0.03842(12) 0.2080(2) 0.0152(6) Uani d . 1 1
C C17 -0.5909(3) 0.09052(13) 0.3084(2) 0.0178(6) Uani d . 1 1
H H11C -0.6468 0.1310 0.2699 0.021 Uiso calc R 1 1
H H11D -0.6393 0.0722 0.3649 0.021 Uiso calc R 1 1
C C18 -0.2695(3) 0.19660(14) 0.0775(3) 0.0237(6) Uani d . 1 1
H H11H -0.2384 0.2229 0.1541 0.028 Uiso calc R 1 1
H H11I -0.1882 0.2000 0.0415 0.028 Uiso calc R 1 1
C C19 -0.2917(3) 0.12482(13) 0.1052(2) 0.0212(6) Uani d . 1 1
H H11F -0.1927 0.1062 0.1575 0.025 Uiso calc R 1 1
H H11G -0.3258 0.0995 0.0275 0.025 Uiso calc R 1 1
C C20 -0.4076(3) 0.11564(12) 0.1697(2) 0.0170(6) Uani d . 1 1
H H18B -0.5047 0.1368 0.1170 0.020 Uiso calc R 1 1
C C21 -0.4422(3) 0.04253(13) 0.1856(2) 0.0172(6) Uani d . 1 1
H H17A -0.4478 0.0167 0.1108 0.021 Uiso calc R 1 1
C C22 -0.7202(3) 0.05207(13) 0.0837(2) 0.0165(6) Uani d . 1 1
C C98 -0.9699(3) 0.08902(16) -0.0188(3) 0.0345(8) Uani d . 1 1
H H12E -1.0560 0.1086 -0.0015 0.052 Uiso calc R 1 1
H H12F -1.0004 0.0462 -0.0600 0.052 Uiso calc R 1 1
H H12G -0.9381 0.1189 -0.0719 0.052 Uiso calc R 1 1
C C99 -0.3917(4) 0.28863(14) -0.0384(3) 0.0377(8) Uani d . 1 1
H H11J -0.4889 0.3044 -0.0963 0.057 Uiso calc R 1 1
H H11K -0.3136 0.2912 -0.0766 0.057 Uiso calc R 1 1
H H11L -0.3617 0.3164 0.0354 0.057 Uiso calc R 1 1
N N1 -0.7580(2) -0.04105(11) 0.27505(19) 0.0167(5) Uani d . 1 1
N N4 -0.3142(2) 0.01673(11) 0.29607(19) 0.0174(5) Uani d . 1 1
H H4 -0.214(4) 0.0360(15) 0.299(3) 0.048(10) Uiso d . 1 1
O O1 -0.4075(2) 0.22182(9) -0.00591(17) 0.0262(5) Uani d . 1 1
O O2 -0.7097(2) 0.03754(9) -0.01348(16) 0.0256(5) Uani d . 1 1
O O3 -0.84383(19) 0.07907(9) 0.09564(16) 0.0246(5) Uani d . 1 1
Cl Cl 0.02001(7) 0.05216(3) 0.35272(6) 0.02537(18) Uani d . 1 1
H H1 -0.824(3) -0.0090(14) 0.285(2) 0.027(8) Uiso d . 1 1

loop_
_atom_site_aniso_label
_atom_site_aniso_U_11
_atom_site_aniso_U_22
_atom_site_aniso_U_33
_atom_site_aniso_U_12
_atom_site_aniso_U_13
_atom_site_aniso_U_23
C2 0.0138(13) 0.0207(15) 0.0116(12) -0.0009(11) 0.0022(10) 0.0002(11)
C3 0.0189(14) 0.0267(16) 0.0138(13) 0.0020(12) 0.0034(11) -0.0005(11)
C5 0.0169(14) 0.0194(15) 0.0208(14) 0.0057(12) 0.0049(11) 0.0016(12)
C6 0.0181(14) 0.0185(15) 0.0218(14) 0.0031(11) 0.0070(11) -0.0004(12)
C7 0.0169(14) 0.0206(15) 0.0143(13) 0.0019(11) 0.0032(11) -0.0017(11)
C8 0.0166(14) 0.0199(15) 0.0132(13) -0.0003(11) 0.0011(11) -0.0018(11)
C9 0.0188(15) 0.0226(16) 0.0223(15) 0.0011(12) 0.0027(12) -0.0009(12)
C10 0.0295(17) 0.0168(15) 0.0300(17) -0.0018(12) 0.0052(13) 0.0031(13)
C11 0.0215(15) 0.0263(17) 0.0246(16) -0.0081(12) 0.0051(13) 0.0018(12)
C12 0.0133(14) 0.0265(16) 0.0192(14) -0.0028(11) 0.0030(11) 0.0002(12)
C13 0.0152(14) 0.0218(15) 0.0135(13) -0.0018(11) 0.0009(11) -0.0001(11)
C14 0.0174(13) 0.0205(15) 0.0147(13) 0.0023(11) 0.0039(11) -0.0026(11)
C15 0.0162(14) 0.0202(15) 0.0209(14) -0.0022(11) 0.0038(11) -0.0034(12)
C16 0.0108(13) 0.0189(15) 0.0140(13) 0.0011(10) 0.0018(10) 0.0008(11)
C17 0.0170(14) 0.0197(15) 0.0170(14) 0.0015(11) 0.0062(11) -0.0001(11)
C18 0.0190(15) 0.0273(16) 0.0254(15) -0.0024(12) 0.0085(12) 0.0014(13)
C19 0.0179(14) 0.0253(16) 0.0204(15) 0.0014(12) 0.0065(12) 0.0016(12)
C20 0.0141(13) 0.0195(15) 0.0159(13) 0.0011(11) 0.0035(11) 0.0024(11)
C21 0.0134(13) 0.0230(16) 0.0133(13) 0.0013(11) 0.0021(10) -0.0004(11)
C22 0.0151(13) 0.0151(14) 0.0192(14) -0.0010(11) 0.0059(11) 0.0007(11)
C98 0.0188(16) 0.052(2) 0.0237(16) 0.0125(14) -0.0035(13) -0.0020(15)
C99 0.051(2) 0.0228(18) 0.044(2) 0.0058(15) 0.0223(17) 0.0096(15)
N1 0.0133(11) 0.0181(13) 0.0187(12) 0.0011(9) 0.0052(9) -0.0012(9)
N4 0.0141(12) 0.0219(13) 0.0135(11) 0.0006(9) 0.0013(9) 0.0005(9)
O1 0.0247(11) 0.0212(11) 0.0329(12) 0.0015(8) 0.0103(9) 0.0061(9)
O2 0.0212(10) 0.0398(13) 0.0148(10) 0.0043(9) 0.0049(8) -0.0033(9)
O3 0.0162(10) 0.0372(12) 0.0175(10) 0.0087(8) 0.0019(8) -0.0009(8)
Cl 0.0161(3) 0.0283(4) 0.0299(4) 0.0018(3) 0.0056(3) -0.0024(3)

loop_
_atom_type_symbol
_atom_type_description
_atom_type_scat_dispersion_real
_atom_type_scat_dispersion_imag
_atom_type_scat_source
C C 0.0033 0.0016 'International Tables Vol C Tables 4.2.6.8 and 6.1.1.4'
H H 0.0000 0.0000 'International Tables Vol C Tables 4.2.6.8 and 6.1.1.4'
N N 0.0061 0.0033 'International Tables Vol C Tables 4.2.6.8 and 6.1.1.4'
Cl Cl 0.1484 0.1585 'International Tables Vol C Tables 4.2.6.8 and 6.1.1.4'
O O 0.0106 0.0060 'International Tables Vol C Tables 4.2.6.8 and 6.1.1.4'

loop_
_geom_angle_atom_site_label_1
_geom_angle_atom_site_label_2
_geom_angle_atom_site_label_3
_geom_angle
C7 C2 N1 109.2(2)
C7 C2 C16 131.0(2)
N1 C2 C16 119.7(2)
N4 C3 C14 107.7(2)
N4 C3 H11A 110.2
C14 C3 H11A 110.2
N4 C3 H11B 110.2
C14 C3 H11B 110.2
H11A C3 H11B 108.5
C6 C5 N4 115.4(2)
C6 C5 H10A 108.4
N4 C5 H10A 108.4
C6 C5 H10B 108.4
N4 C5 H10B 108.4
H10A C5 H10B 107.5
C7 C6 C5 114.3(2)
C7 C6 H12C 108.7
C5 C6 H12C 108.7
C7 C6 H12D 108.7
C5 C6 H12D 108.7
H12C C6 H12D 107.6
C2 C7 C8 107.1(2)
C2 C7 C6 126.7(2)
C8 C7 C6 126.2(2)
C9 C8 C13 119.0(2)
C9 C8 C7 134.0(2)
C13 C8 C7 106.9(2)
C10 C9 C8 118.8(3)
C10 C9 H12A 120.6
C8 C9 H12A 120.6
C9 C10 C11 121.1(3)
C9 C10 H12B 119.4
C11 C10 H12B 119.4
C12 C11 C10 121.3(3)
C12 C11 H11E 119.3
C10 C11 H11E 119.3
C11 C12 C13 117.8(3)
C11 C12 H18A 121.1
C13 C12 H18A 121.1
N1 C13 C12 130.4(2)
N1 C13 C8 107.7(2)
C12 C13 C8 121.9(2)
C15 C14 C3 108.7(2)
C15 C14 C17 109.0(2)
C3 C14 C17 108.8(2)
C15 C14 H10C 110.1
C3 C14 H10C 110.1
C17 C14 H10C 110.1
C14 C15 C20 108.6(2)
C14 C15 H19A 110.0
C20 C15 H19A 110.0
C14 C15 H19B 110.0
C20 C15 H19B 110.0
H19A C15 H19B 108.3
C2 C16 C22 105.1(2)
C2 C16 C21 112.9(2)
C22 C16 C21 106.13(19)
C2 C16 C17 111.6(2)
C22 C16 C17 113.6(2)
C21 C16 C17 107.45(19)
C14 C17 C16 108.1(2)
C14 C17 H11C 110.1
C16 C17 H11C 110.1
C14 C17 H11D 110.1
C16 C17 H11D 110.1
H11C C17 H11D 108.4
O1 C18 C19 109.2(2)
O1 C18 H11H 109.8
C19 C18 H11H 109.8
O1 C18 H11I 109.8
C19 C18 H11I 109.8
H11H C18 H11I 108.3
C18 C19 C20 113.2(2)
C18 C19 H11F 108.9
C20 C19 H11F 108.9
C18 C19 H11G 108.9
C20 C19 H11G 108.9
H11F C19 H11G 107.8
C19 C20 C21 113.0(2)
C19 C20 C15 114.1(2)
C21 C20 C15 107.5(2)
C19 C20 H18B 107.3
C21 C20 H18B 107.3
C15 C20 H18B 107.3
N4 C21 C20 107.1(2)
N4 C21 C16 110.39(19)
C20 C21 C16 108.6(2)
N4 C21 H17A 110.2
C20 C21 H17A 110.2
C16 C21 H17A 110.2
O2 C22 O3 123.7(2)
O2 C22 C16 124.0(2)
O3 C22 C16 112.3(2)
O3 C98 H12E 109.5
O3 C98 H12F 109.5
H12E C98 H12F 109.5
O3 C98 H12G 109.5
H12E C98 H12G 109.5
H12F C98 H12G 109.5
O1 C99 H11J 109.5
O1 C99 H11K 109.5
H11J C99 H11K 109.5
O1 C99 H11L 109.5
H11J C99 H11L 109.5
H11K C99 H11L 109.5
C13 N1 C2 109.0(2)
C13 N1 H1 123.8(17)
C2 N1 H1 126.9(17)
C3 N4 C21 109.59(19)
C3 N4 C5 114.3(2)
C21 N4 C5 117.03(19)
C3 N4 Cl 98.72(14)
C21 N4 Cl 123.72(15)
C5 N4 Cl 91.58(13)
C3 N4 H4 103.3(18)
C21 N4 H4 110.6(18)
C5 N4 H4 100.7(18)
Cl N4 H4 13.3(18)
C18 O1 C99 111.6(2)
C22 O3 C98 114.9(2)

loop_
_geom_bond_atom_site_label_1
_geom_bond_atom_site_label_2
_geom_bond_distance
C2 C7 1.372(4)
C2 N1 1.387(3)
C2 C16 1.514(3)
C3 N4 1.504(3)
C3 C14 1.530(3)
C3 H11A 0.9900
C3 H11B 0.9900
C5 C6 1.513(3)
C5 N4 1.515(3)
C5 H10A 0.9900
C5 H10B 0.9900
C6 C7 1.500(3)
C6 H12C 0.9900
C6 H12D 0.9900
C7 C8 1.430(4)
C8 C9 1.399(4)
C8 C13 1.416(4)
C9 C10 1.381(4)
C9 H12A 0.9500
C10 C11 1.406(4)
C10 H12B 0.9500
C11 C12 1.371(4)
C11 H11E 0.9500
C12 C13 1.396(4)
C12 H18A 0.9500
C13 N1 1.372(3)
C14 C15 1.524(4)
C14 C17 1.537(3)
C14 H10C 1.0000
C15 C20 1.550(3)
C15 H19A 0.9900
C15 H19B 0.9900
C16 C22 1.535(3)
C16 C21 1.552(3)
C16 C17 1.559(3)
C17 H11C 0.9900
C17 H11D 0.9900
C18 O1 1.416(3)
C18 C19 1.512(4)
C18 H11H 0.9900
C18 H11I 0.9900
C19 C20 1.530(3)
C19 H11F 0.9900
C19 H11G 0.9900
C20 C21 1.534(4)
C20 H18B 1.0000
C21 N4 1.515(3)
C21 H17A 1.0000
C22 O2 1.204(3)
C22 O3 1.330(3)
C98 O3 1.456(3)
C98 H12E 0.9800
C98 H12F 0.9800
C98 H12G 0.9800
C99 O1 1.420(3)
C99 H11J 0.9800
C99 H11K 0.9800
C99 H11L 0.9800
N1 H1 0.93(3)
N4 Cl 3.054(2)
N4 H4 1.01(3)

loop_
_geom_hbond_atom_site_label_D
_geom_hbond_atom_site_label_H
_geom_hbond_atom_site_label_A
_geom_hbond_site_symmetry_A
_geom_hbond_distance_DH
_geom_hbond_distance_HA
_geom_hbond_distance_DA
_geom_hbond_angle_DHA
N4 H4 Cl . 1.01(3) 2.09(3) 3.054(2) 160(3)
N1 H1 Cl 1_455 0.93(3) 2.25(3) 3.157(2) 165(2)

loop_
_geom_torsion_atom_site_label_1
_geom_torsion_atom_site_label_2
_geom_torsion_atom_site_label_3
_geom_torsion_atom_site_label_4
_geom_torsion
N4 C5 C6 C7 -51.3(3)
N1 C2 C7 C8 -0.9(3)
C16 C2 C7 C8 -179.2(2)
N1 C2 C7 C6 -179.1(2)
C16 C2 C7 C6 2.7(4)
C5 C6 C7 C2 54.5(4)
C5 C6 C7 C8 -123.3(3)
C2 C7 C8 C9 -177.7(3)
C6 C7 C8 C9 0.4(5)
C2 C7 C8 C13 0.7(3)
C6 C7 C8 C13 178.9(2)
C13 C8 C9 C10 -1.0(4)
C7 C8 C9 C10 177.3(3)
C8 C9 C10 C11 0.9(4)
C9 C10 C11 C12 -0.5(4)
C10 C11 C12 C13 0.2(4)
C11 C12 C13 N1 -177.4(2)
C11 C12 C13 C8 -0.3(4)
C9 C8 C13 N1 178.4(2)
C7 C8 C13 N1 -0.3(3)
C9 C8 C13 C12 0.8(4)
C7 C8 C13 C12 -178.0(2)
N4 C3 C14 C15 -44.1(3)
N4 C3 C14 C17 74.5(2)
C3 C14 C15 C20 71.2(3)
C17 C14 C15 C20 -47.2(3)
C7 C2 C16 C22 108.9(3)
N1 C2 C16 C22 -69.2(3)
C7 C2 C16 C21 -6.4(4)
N1 C2 C16 C21 175.5(2)
C7 C2 C16 C17 -127.5(3)
N1 C2 C16 C17 54.4(3)
C15 C14 C17 C16 72.0(3)
C3 C14 C17 C16 -46.4(3)
C2 C16 C17 C14 103.9(2)
C22 C16 C17 C14 -137.5(2)
C21 C16 C17 C14 -20.4(3)
O1 C18 C19 C20 -63.6(3)
C18 C19 C20 C21 174.0(2)
C18 C19 C20 C15 -62.8(3)
C14 C15 C20 C19 -147.6(2)
C14 C15 C20 C21 -21.4(3)
C19 C20 C21 N4 80.5(2)
C15 C20 C21 N4 -46.3(3)
C19 C20 C21 C16 -160.3(2)
C15 C20 C21 C16 72.9(2)
C2 C16 C21 N4 -54.3(3)
C22 C16 C21 N4 -168.9(2)
C17 C16 C21 N4 69.2(2)
C2 C16 C21 C20 -171.4(2)
C22 C16 C21 C20 74.0(2)
C17 C16 C21 C20 -47.9(2)
C2 C16 C22 O2 -88.7(3)
C21 C16 C22 O2 31.2(3)
C17 C16 C22 O2 149.1(3)
C2 C16 C22 O3 88.4(2)
C21 C16 C22 O3 -151.7(2)
C17 C16 C22 O3 -33.8(3)
C12 C13 N1 C2 177.2(3)
C8 C13 N1 C2 -0.2(3)
C7 C2 N1 C13 0.7(3)
C16 C2 N1 C13 179.2(2)
C14 C3 N4 C21 -25.3(3)
C14 C3 N4 C5 -158.9(2)
C14 C3 N4 Cl 105.34(18)
C20 C21 N4 C3 75.1(2)
C16 C21 N4 C3 -42.9(3)
C20 C21 N4 C5 -152.6(2)
C16 C21 N4 C5 89.4(2)
C20 C21 N4 Cl -40.4(2)
C16 C21 N4 Cl -158.41(15)
C6 C5 N4 C3 105.4(2)
C6 C5 N4 C21 -24.7(3)
C6 C5 N4 Cl -154.30(19)
C19 C18 O1 C99 -178.0(2)
O2 C22 O3 C98 1.2(4)
C16 C22 O3 C98 -175.9(2)

loop_
_cod_related_entry_id
_cod_related_entry_database
_cod_related_entry_code
1 ChemSpider 24619800
